data_4506854
loop_
_publ_author_name
'Singh, Ruchi'
'Ahmad, Musheer'
'Bharadwaj, Parimal K.'

_publ_section_title
;
 Coordination Polymers of Copper and Zinc Ions with a Linear Linker Having
 Imidazole at Each End and an Azo Moiety in the Middle: Pedal Motion, Gas
 Adsorption, and Emission Studies
;
_journal_issue 10
_journal_name_full 'Crystal Growth &amp; Design'
_journal_page_first 5025
_journal_paper_doi 10.1021/cg300988a
_journal_volume 12
_journal_year 2012
_chemical_formula_moiety 'C20 H16 N6 O4 Zn'
_chemical_formula_sum 'C20 H16 N6 O4 Zn'
_chemical_formula_weight 469.76
_chemical_name_systematic
;
 ?
;
_space_group_IT_number 15
_symmetry_cell_setting monoclinic
_symmetry_space_group_name_Hall '-C 2yc'
_symmetry_space_group_name_H-M 'C 1 2/c 1'
_atom_sites_solution_hydrogens geom
_atom_sites_solution_primary direct
_atom_sites_solution_secondary difmap
_audit_creation_method SHELXL-97
_cell_angle_alpha 90.000(6)
_cell_angle_beta 96.074(5)
_cell_angle_gamma 90.000(2)
_cell_formula_units_Z 4
_cell_length_a 7.908(5)
_cell_length_b 11.995(4)
_cell_length_c 20.795(5)
_cell_measurement_reflns_used 999
_cell_measurement_temperature 100(2)
_cell_measurement_theta_max 25.00
_cell_measurement_theta_min 3.10
_cell_volume 1961.5(15)
_computing_cell_refinement 'SAINT 6.45 ( Bruker, 2003)'
_computing_data_collection 'SMART 5.628 (Bruker, 2003)'
_computing_data_reduction 'SAINT 6.45 ( Bruker, 2003)'
_computing_molecular_graphics 'DIAMOND 3.1e'
_computing_structure_refinement 'SHELXL-97 (Sheldrick, 1997)'
_computing_structure_solution SIR-97
_diffrn_ambient_temperature 100(2)
_diffrn_measured_fraction_theta_full 0.999
_diffrn_measured_fraction_theta_max 0.999
_diffrn_measurement_device_type 'BRUKER SMART APEX'
_diffrn_measurement_method /w-scans
_diffrn_radiation_monochromator graphite
_diffrn_radiation_source 'fine-focus sealed tube'
_diffrn_radiation_type MoK\a
_diffrn_radiation_wavelength 0.71073
_diffrn_reflns_av_R_equivalents 0.0545
_diffrn_reflns_av_sigmaI/netI 0.0587
_diffrn_reflns_limit_h_max 7
_diffrn_reflns_limit_h_min -9
_diffrn_reflns_limit_k_max 14
_diffrn_reflns_limit_k_min -14
_diffrn_reflns_limit_l_max 24
_diffrn_reflns_limit_l_min -17
_diffrn_reflns_number 4951
_diffrn_reflns_theta_full 25.00
_diffrn_reflns_theta_max 25.00
_diffrn_reflns_theta_min 3.10
_exptl_absorpt_coefficient_mu 1.294
_exptl_absorpt_correction_T_max 0.8100
_exptl_absorpt_correction_T_min 0.7818
_exptl_absorpt_correction_type empirical
_exptl_absorpt_process_details SADABS
_exptl_crystal_colour red
_exptl_crystal_density_diffrn 1.591
_exptl_crystal_density_method 'not measured'
_exptl_crystal_description Block
_exptl_crystal_F_000 960
_exptl_crystal_size_max 0.20
_exptl_crystal_size_mid 0.19
_exptl_crystal_size_min 0.17
_refine_diff_density_max 0.543
_refine_diff_density_min -0.413
_refine_diff_density_rms 0.090
_refine_ls_extinction_method none
_refine_ls_goodness_of_fit_ref 1.105
_refine_ls_hydrogen_treatment refU
_refine_ls_matrix_type full
_refine_ls_number_parameters 155
_refine_ls_number_reflns 1742
_refine_ls_number_restraints 7
_refine_ls_restrained_S_all 1.119
_refine_ls_R_factor_all 0.0683
_refine_ls_R_factor_gt 0.0549
_refine_ls_shift/su_max 0.000
_refine_ls_shift/su_mean 0.000
_refine_ls_structure_factor_coef Fsqd
_refine_ls_weighting_details 'calc w=1/[\s^2^(Fo^2^)+(0.0627P)^2^+2.2359P] where P=(Fo^2^+2Fc^2^)/3'
_refine_ls_weighting_scheme calc
_refine_ls_wR_factor_gt 0.1286
_refine_ls_wR_factor_ref 0.1352
_reflns_number_gt 1437
_reflns_number_total 1742
_reflns_threshold_expression >2sigma(I)
_cod_data_source_file cg300988a_si_002.cif
_cod_data_source_block Complex3
_cod_depositor_comments
;
The following automatic conversions were performed:

'_symmetry_cell_setting' value 'Monoclinic' changed to 'monoclinic'
according to /home/saulius/struct/CIF-dictionaries/cif_core.dic
dictionary named 'cif_core.dic' version 2.4.2 from 2011-04-26.

Automatic conversion script
Id: cif_fix_values 1891 2012-01-12 08:04:46Z andrius 
;
_cod_original_cell_volume 1961.5(16)
_cod_original_sg_symbol_H-M C2/c
_cod_database_code 4506854

loop_
_symmetry_equiv_pos_as_xyz
'x, y, z'
'-x, y, -z+1/2'
'x+1/2, y+1/2, z'
'-x+1/2, y+1/2, -z+1/2'
'-x, -y, -z'
'x, -y, z-1/2'
'-x+1/2, -y+1/2, -z'
'x+1/2, -y+1/2, z-1/2'

loop_
_atom_site_label
_atom_site_type_symbol
_atom_site_fract_x
_atom_site_fract_y
_atom_site_fract_z
_atom_site_U_iso_or_equiv
_atom_site_adp_type
_atom_site_occupancy
_atom_site_symmetry_multiplicity
_atom_site_calc_flag
_atom_site_refinement_flags
Zn1 Zn 0.5000 0.19507(5) 0.7500 0.0415(3) Uani 1 2 d S
O1 O 0.6929(4) 0.2965(3) 0.76663(18) 0.0637(9) Uani 1 1 d .
O2 O 0.8617(5) 0.1655(4) 0.8107(2) 0.0875(13) Uani 1 1 d D
N1 N 0.5624(4) 0.0964(3) 0.67786(16) 0.0413(8) Uani 1 1 d .
N2 N 0.7014(4) -0.0078(3) 0.61412(15) 0.0374(8) Uani 1 1 d .
N3A N 1.1769(10) -0.2418(7) 0.4848(4) 0.0422(18) Uiso 0.50 1 d P
N3B N 1.2388(14) -0.2707(7) 0.4746(4) 0.054(2) Uiso 0.50 1 d P
C1 C 0.7141(5) 0.0662(3) 0.6632(2) 0.0397(10) Uani 1 1 d .
C2 C 0.4480(5) 0.0397(4) 0.6364(2) 0.0509(12) Uani 1 1 d D
C3 C 0.5309(6) -0.0253(4) 0.5971(2) 0.0534(12) Uani 1 1 d D
C4 C 0.8364(5) -0.0631(3) 0.5863(2) 0.0397(10) Uani 1 1 d .
C5 C 0.8108(6) -0.0938(4) 0.5223(2) 0.0553(12) Uani 1 1 d D
C6 C 0.9355(8) -0.1512(5) 0.4947(3) 0.0669(14) Uiso 1 1 d D
C7A C 1.0539(13) -0.1765(7) 0.5185(5) 0.038(2) Uiso 0.50 1 d P
C7B C 1.1079(11) -0.1759(6) 0.5417(5) 0.0305(19) Uiso 0.50 1 d P
C8A C 1.1020(12) -0.1532(9) 0.5825(7) 0.040(3) Uiso 0.50 1 d P
C8B C 1.1178(14) -0.1376(8) 0.6064(6) 0.036(3) Uiso 0.50 1 d P
C9 C 0.9854(6) -0.0875(4) 0.6237(2) 0.0495(11) Uiso 1 1 d D
C10 C 0.8299(7) 0.2602(5) 0.7937(3) 0.0612(13) Uiso 1 1 d D
H1C H 0.814(5) 0.094(3) 0.6847(18) 0.027(9) Uiso 1 1 d .
H2C H 0.326(3) 0.046(4) 0.636(2) 0.058(13) Uiso 1 1 d D
H3C H 0.489(6) -0.082(3) 0.5658(19) 0.074(16) Uiso 1 1 d D
H5C H 0.700(4) -0.076(4) 0.499(2) 0.080(17) Uiso 1 1 d D
H6C H 0.892(6) -0.167(4) 0.4485(12) 0.080(16) Uiso 1 1 d D
H8C H 1.189(6) -0.158(4) 0.620(2) 0.042(13) Uiso 1 1 d .
H9C H 1.008(4) -0.068(3) 0.6679(10) 0.030(9) Uiso 1 1 d D
H10C H 0.930(5) 0.305(3) 0.807(3) 0.12(2) Uiso 1 1 d D

loop_
_atom_site_aniso_label
_atom_site_aniso_U_11
_atom_site_aniso_U_22
_atom_site_aniso_U_33
_atom_site_aniso_U_23
_atom_site_aniso_U_13
_atom_site_aniso_U_12
Zn1 0.0456(5) 0.0413(4) 0.0400(4) 0.000 0.0162(3) 0.000
O1 0.059(2) 0.061(2) 0.074(2) -0.0118(18) 0.0191(18) -0.0089(16)
O2 0.051(2) 0.115(3) 0.096(3) 0.019(3) 0.006(2) -0.012(2)
N1 0.0386(19) 0.045(2) 0.042(2) -0.0063(16) 0.0084(16) 0.0023(15)
N2 0.0313(18) 0.0417(18) 0.0401(19) -0.0018(16) 0.0076(15) 0.0033(14)
C1 0.035(2) 0.045(2) 0.039(2) -0.0057(19) 0.0046(19) -0.0019(18)
C2 0.029(2) 0.063(3) 0.061(3) -0.014(2) 0.002(2) 0.006(2)
C3 0.039(3) 0.064(3) 0.057(3) -0.020(2) 0.003(2) 0.001(2)
C4 0.038(2) 0.034(2) 0.050(3) -0.0011(19) 0.0169(19) -0.0017(17)
C5 0.061(3) 0.050(3) 0.058(3) -0.010(2) 0.023(3) 0.004(2)

loop_
_atom_type_symbol
_atom_type_description
_atom_type_scat_dispersion_real
_atom_type_scat_dispersion_imag
_atom_type_scat_source
C C 0.0033 0.0016 'International Tables Vol C Tables 4.2.6.8 and 6.1.1.4'
H H 0.0000 0.0000 'International Tables Vol C Tables 4.2.6.8 and 6.1.1.4'
N N 0.0061 0.0033 'International Tables Vol C Tables 4.2.6.8 and 6.1.1.4'
O O 0.0106 0.0060 'International Tables Vol C Tables 4.2.6.8 and 6.1.1.4'
Zn Zn 0.2839 1.4301 'International Tables Vol C Tables 4.2.6.8 and 6.1.1.4'

loop_
_geom_angle_atom_site_label_1
_geom_angle_atom_site_label_2
_geom_angle_atom_site_label_3
_geom_angle
_geom_angle_site_symmetry_1
_geom_angle_site_symmetry_3
O1 Zn1 O1 103.0(2) . 2_656
O1 Zn1 N1 118.86(14) . 2_656
O1 Zn1 N1 104.46(14) 2_656 2_656
O1 Zn1 N1 104.46(14) . .
O1 Zn1 N1 118.86(14) 2_656 .
N1 Zn1 N1 108.0(2) 2_656 .
C10 O1 Zn1 119.2(4) . .
C1 N1 C2 106.0(3) . .
C1 N1 Zn1 129.4(3) . .
C2 N1 Zn1 124.5(3) . .
C1 N2 C3 106.8(3) . .
C1 N2 C4 127.8(3) . .
C3 N2 C4 125.4(4) . .
N3B N3A N3B 84.4(16) . 7_746
N3B N3A N3A 53.7(12) . 7_746
N3B N3A N3A 30.7(6) 7_746 7_746
N3B N3A C7A 170.4(17) . .
N3B N3A C7A 86.2(11) 7_746 .
N3A N3A C7A 116.9(11) 7_746 .
N3B N3A C7B 147.7(17) . .
N3B N3A C7B 63.5(10) 7_746 .
N3A N3A C7B 94.2(10) 7_746 .
C7A N3A C7B 22.8(4) . .
N3A N3B N3A 95.6(16) . 7_746
N3A N3B N3B 61.7(12) . 7_746
N3A N3B N3B 33.9(6) 7_746 7_746
N3A N3B C7B 171.5(18) . 7_746
N3A N3B C7B 76.7(11) 7_746 7_746
N3B N3B C7B 110.6(13) 7_746 7_746
N3A N3B C7A 153.3(17) . 7_746
N3A N3B C7A 57.8(9) 7_746 7_746
N3B N3B C7A 91.7(12) 7_746 7_746
C7B N3B C7A 19.1(5) 7_746 7_746
N1 C1 N2 111.0(4) . .
C3 C2 N1 109.8(4) . .
C2 C3 N2 106.4(4) . .
C9 C4 C5 121.3(4) . .
C9 C4 N2 120.2(4) . .
C5 C4 N2 118.4(4) . .
C4 C5 C6 119.9(5) . .
C7A C6 C5 125.9(8) . .
C7A C6 C7B 10.3(6) . .
C5 C6 C7B 115.8(6) . .
C7B C7A C6 151.6(17) . .
C7B C7A C8A 29.8(12) . .
C6 C7A C8A 122.5(9) . .
C7B C7A N3A 86.6(15) . .
C6 C7A N3A 121.6(9) . .
C8A C7A N3A 116.0(10) . .
C7B C7A N3B 50.7(13) . 7_746
C6 C7A N3B 156.8(9) . 7_746
C8A C7A N3B 80.4(8) . 7_746
N3A C7A N3B 36.0(4) . 7_746
C7B C7A C8B 31.1(12) . .
C6 C7A C8B 120.8(8) . .
C8A C7A C8B 2.5(6) . .
N3A C7A C8B 117.6(8) . .
N3B C7A C8B 81.9(6) 7_746 .
C7A C7B C8A 130.5(18) . .
C7A C7B C8B 136.0(17) . .
C8A C7B C8B 6.2(9) . .
C7A C7B N3B 110.2(16) . 7_746
C8A C7B N3B 119.0(12) . 7_746
C8B C7B N3B 113.8(8) . 7_746
C7A C7B N3A 70.6(14) . .
C8A C7B N3A 157.5(12) . .
C8B C7B N3A 153.1(8) . .
N3B C7B N3A 39.7(4) 7_746 .
C7A C7B C6 18.1(11) . .
C8A C7B C6 113.0(10) . .
C8B C7B C6 118.2(8) . .
N3B C7B C6 127.9(9) 7_746 .
N3A C7B C6 88.6(7) . .
C8B C8A C7B 163(2) . .
C8B C8A C7A 171(2) . .
C7B C8A C7A 19.7(7) . .
C8B C8A C9 52.9(19) . .
C7B C8A C9 140.8(12) . .
C7A C8A C9 121.5(8) . .
C8A C8B C9 108(2) . .
C8A C8B C7B 10.5(16) . .
C9 C8B C7B 116.8(10) . .
C8A C8B C7A 6.5(16) . .
C9 C8B C7A 103.9(8) . .
C7B C8B C7A 12.9(5) . .
C8B C9 C4 127.9(7) . .
C8B C9 C8A 19.2(6) . .
C4 C9 C8A 108.9(6) . .
O2 C10 O1 127.2(5) . .

loop_
_geom_bond_atom_site_label_1
_geom_bond_atom_site_label_2
_geom_bond_distance
_geom_bond_site_symmetry_2
Zn1 O1 1.953(3) .
Zn1 O1 1.953(3) 2_656
Zn1 N1 2.013(3) 2_656
Zn1 N1 2.013(3) .
O1 C10 1.245(6) .
O2 C10 1.208(7) .
N1 C1 1.320(5) .
N1 C2 1.364(5) .
N2 C1 1.347(5) .
N2 C3 1.373(6) .
N2 C4 1.430(5) .
N3A N3B 0.653(9) .
N3A N3B 1.031(8) 7_746
N3A N3A 1.273(16) 7_746
N3A C7A 1.483(13) .
N3A C7B 1.569(13) .
N3B N3A 1.031(8) 7_746
N3B N3B 1.165(18) 7_746
N3B C7B 1.443(13) 7_746
N3B C7A 1.749(14) 7_746
C2 C3 1.349(6) .
C4 C9 1.373(6) .
C4 C5 1.375(6) .
C5 C6 1.376(7) .
C6 C7A 1.056(10) .
C6 C7B 1.618(11) .
C7A C7B 0.609(10) .
C7A C8A 1.373(16) .
C7A N3B 1.749(14) 7_746
C7A C8B 1.901(16) .
C7B C8A 0.897(12) .
C7B C8B 1.415(14) .
C7B N3B 1.443(13) 7_746
C8A C8B 0.533(13) .
C8A C9 1.540(13) .
C8B C9 1.291(11) .

loop_
_geom_torsion_atom_site_label_1
_geom_torsion_atom_site_label_2
_geom_torsion_atom_site_label_3
_geom_torsion_atom_site_label_4
_geom_torsion
_geom_torsion_site_symmetry_1
_geom_torsion_site_symmetry_4
O1 Zn1 O1 C10 163.1(4) 2_656 .
N1 Zn1 O1 C10 48.3(4) 2_656 .
N1 Zn1 O1 C10 -72.1(4) . .
O1 Zn1 N1 C1 28.4(4) . .
O1 Zn1 N1 C1 142.4(4) 2_656 .
N1 Zn1 N1 C1 -99.1(4) 2_656 .
O1 Zn1 N1 C2 -157.0(4) . .
O1 Zn1 N1 C2 -43.0(4) 2_656 .
N1 Zn1 N1 C2 75.6(4) 2_656 .
N3B N3A N3B N3A 0.000(2) 7_746 7_746
C7A N3A N3B N3A -12(9) . 7_746
C7B N3A N3B N3A -6(2) . 7_746
N3A N3A N3B N3B 0.000(6) 7_746 7_746
C7A N3A N3B N3B -12(9) . 7_746
C7B N3A N3B N3B -6(2) . 7_746
N3B N3A N3B C7B -26(10) 7_746 7_746
N3A N3A N3B C7B -26(10) 7_746 7_746
C7A N3A N3B C7B -38(17) . 7_746
C7B N3A N3B C7B -33(12) . 7_746
N3B N3A N3B C7A -4(3) 7_746 7_746
N3A N3A N3B C7A -4(3) 7_746 7_746
C7A N3A N3B C7A -15(11) . 7_746
C7B N3A N3B C7A -10(5) . 7_746
C2 N1 C1 N2 -0.2(5) . .
Zn1 N1 C1 N2 175.2(3) . .
C3 N2 C1 N1 -0.2(5) . .
C4 N2 C1 N1 -177.3(4) . .
C1 N1 C2 C3 0.4(6) . .
Zn1 N1 C2 C3 -175.2(3) . .
N1 C2 C3 N2 -0.5(6) . .
C1 N2 C3 C2 0.4(5) . .
C4 N2 C3 C2 177.6(4) . .
C1 N2 C4 C9 30.8(6) . .
C3 N2 C4 C9 -145.8(4) . .
C1 N2 C4 C5 -151.2(4) . .
C3 N2 C4 C5 32.2(6) . .
C9 C4 C5 C6 0.7(7) . .
N2 C4 C5 C6 -177.3(4) . .
C4 C5 C6 C7A 0.9(11) . .
C4 C5 C6 C7B -1.1(8) . .
C5 C6 C7A C7B -10(4) . .
C5 C6 C7A C8A -1.0(14) . .
C7B C6 C7A C8A 9(3) . .
C5 C6 C7A N3A 177.8(6) . .
C7B C6 C7A N3A -172(4) . .
C5 C6 C7A N3B -169.7(16) . 7_746
C7B C6 C7A N3B -159(5) . 7_746
C5 C6 C7A C8B -3.2(12) . .
C7B C6 C7A C8B 7(3) . .
N3B N3A C7A C7B 7(9) . .
N3B N3A C7A C7B -4.5(13) 7_746 .
N3A N3A C7A C7B -3.4(16) 7_746 .
N3B N3A C7A C6 -177(8) . .
N3B N3A C7A C6 171.7(10) 7_746 .
N3A N3A C7A C6 172.8(10) 7_746 .
C7B N3A C7A C6 176.2(19) . .
N3B N3A C7A C8A 2(9) . .
N3B N3A C7A C8A -9.5(9) 7_746 .
N3A N3A C7A C8A -8.4(13) 7_746 .
C7B N3A C7A C8A -5.0(10) . .
N3B N3A C7A N3B 12(9) . 7_746
N3A N3A C7A N3B 1.1(8) 7_746 7_746
C7B N3A C7A N3B 4.5(13) . 7_746
N3B N3A C7A C8B 4(9) . .
N3B N3A C7A C8B -7.4(8) 7_746 .
N3A N3A C7A C8B -6.3(13) 7_746 .
C7B N3A C7A C8B -2.9(9) . .
C6 C7A C7B C8A 16(5) . .
N3A C7A C7B C8A -170.8(18) . .
N3B C7A C7B C8A -174(3) 7_746 .
C8B C7A C7B C8A 4.2(12) . .
C6 C7A C7B C8B 12(5) . .
C8A C7A C7B C8B -4.2(12) . .
N3A C7A C7B C8B -175.0(16) . .
N3B C7A C7B C8B -178(2) 7_746 .
C6 C7A C7B N3B -170(3) . 7_746
C8A C7A C7B N3B 174(3) . 7_746
N3A C7A C7B N3B 3.4(10) . 7_746
C8B C7A C7B N3B 178(2) . 7_746
C6 C7A C7B N3A -173(3) . .
C8A C7A C7B N3A 170.8(18) . .
N3B C7A C7B N3A -3.4(10) 7_746 .
C8B C7A C7B N3A 175.0(16) . .
C8A C7A C7B C6 -16(5) . .
N3A C7A C7B C6 173(3) . .
N3B C7A C7B C6 170(3) 7_746 .
C8B C7A C7B C6 -12(5) . .
N3B N3A C7B C7A -178(3) . .
N3B N3A C7B C7A 175.0(15) 7_746 .
N3A N3A C7B C7A 177.0(14) 7_746 .
N3B N3A C7B C8A -16(4) . .
N3B N3A C7B C8A -23(3) 7_746 .
N3A N3A C7B C8A -21(3) 7_746 .
C7A N3A C7B C8A 162(4) . .
N3B N3A C7B C8B -5(4) . .
N3B N3A C7B C8B -12.7(16) 7_746 .
N3A N3A C7B C8B -11(2) 7_746 .
C7A N3A C7B C8B 172(2) . .
N3B N3A C7B N3B 7(3) . 7_746
N3A N3A C7B N3B 2.0(7) 7_746 7_746
C7A N3A C7B N3B -175.0(15) . 7_746
N3B N3A C7B C6 -180(2) . .
N3B N3A C7B C6 172.8(7) 7_746 .
N3A N3A C7B C6 174.8(7) 7_746 .
C7A N3A C7B C6 -2.1(11) . .
C5 C6 C7B C7A 171(3) . .
C7A C6 C7B C8A -167(4) . .
C5 C6 C7B C8A 3.9(12) . .
C7A C6 C7B C8B -171(4) . .
C5 C6 C7B C8B 0.1(9) . .
C7A C6 C7B N3B 12(3) . 7_746
C5 C6 C7B N3B -177.0(7) . 7_746
C7A C6 C7B N3A 6(3) . .
C5 C6 C7B N3A 177.2(5) . .
C7A C7B C8A C8B -152(8) . .
N3B C7B C8A C8B 34(9) 7_746 .
N3A C7B C8A C8B 51(10) . .
C6 C7B C8A C8B -147(8) . .
C8B C7B C8A C7A 152(8) . .
N3B C7B C8A C7A -174(3) 7_746 .
N3A C7B C8A C7A -157(4) . .
C6 C7B C8A C7A 5.3(16) . .
C7A C7B C8A C9 -13(3) . .
C8B C7B C8A C9 140(10) . .
N3B C7B C8A C9 173.5(11) 7_746 .
N3A C7B C8A C9 -169.6(16) . .
C6 C7B C8A C9 -7(2) . .
C7B C7A C8A C8B 121(15) . .
C6 C7A C8A C8B -50(15) . .
N3A C7A C8A C8B 132(14) . .
N3B C7A C8A C8B 126(15) 7_746 .
C6 C7A C8A C7B -171(3) . .
N3A C7A C8A C7B 10(2) . .
N3B C7A C8A C7B 5(2) 7_746 .
C8B C7A C8A C7B -121(15) . .
C7B C7A C8A C9 171(2) . .
C6 C7A C8A C9 -0.4(14) . .
N3A C7A C8A C9 -179.2(7) . .
N3B C7A C8A C9 175.1(8) 7_746 .
C8B C7A C8A C9 49(14) . .
C7B C8A C8B C9 149(8) . .
C7A C8A C8B C9 54(15) . .
C7A C8A C8B C7B -95(17) . .
C9 C8A C8B C7B -149(8) . .
C7B C8A C8B C7A 95(17) . .
C9 C8A C8B C7A -54(15) . .
C7A C7B C8B C8A 30(9) . .
N3B C7B C8B C8A -148(9) 7_746 .
N3A C7B C8B C8A -139(9) . .
C6 C7B C8B C8A 35(9) . .
C7A C7B C8B C9 -3(2) . .
C8A C7B C8B C9 -33(8) . .
N3B C7B C8B C9 179.0(7) 7_746 .
N3A C7B C8B C9 -172.2(13) . .
C6 C7B C8B C9 1.5(11) . .
C8A C7B C8B C7A -30(9) . .
N3B C7B C8B C7A -178(3) 7_746 .
N3A C7B C8B C7A -170(3) . .
C6 C7B C8B C7A 4.2(17) . .
C7B C7A C8B C8A -55(14) . .
C6 C7A C8B C8A 132(15) . .
N3A C7A C8B C8A -49(15) . .
N3B C7A C8B C8A -54(14) 7_746 .
C7B C7A C8B C9 178(2) . .
C6 C7A C8B C9 4.1(11) . .
C8A C7A C8B C9 -127(15) . .
N3A C7A C8B C9 -176.8(7) . .
N3B C7A C8B C9 178.8(7) 7_746 .
C6 C7A C8B C7B -173(3) . .
C8A C7A C8B C7B 55(14) . .
N3A C7A C8B C7B 5.6(18) . .
N3B C7A C8B C7B 1.2(19) 7_746 .
C8A C8B C9 C4 -8(2) . .
C7B C8B C9 C4 -2.3(12) . .
C7A C8B C9 C4 -2.9(9) . .
C7B C8B C9 C8A 6.0(15) . .
C7A C8B C9 C8A 5.4(17) . .
C5 C4 C9 C8B 1.2(9) . .
N2 C4 C9 C8B 179.2(7) . .
C5 C4 C9 C8A -1.6(7) . .
N2 C4 C9 C8A 176.3(5) . .
C7B C8A C9 C8B -166(3) . .
C7A C8A C9 C8B -171(3) . .
C8B C8A C9 C4 173(2) . .
C7B C8A C9 C4 6.6(18) . .
C7A C8A C9 C4 1.6(10) . .
Zn1 O1 C10 O2 1.8(8) . .
